data_7703112
loop_
_publ_author_name
'Zhu, Diya'
'Qu, Zheng-Wang'
'Stephan, Douglas W.'

_publ_section_title
;
 Addition reactions and diazomethane capture by the intramolecular P-O-B
 FLP: tBu<sub>2</sub>POBcat.
;
_journal_issue 3
_journal_name_full 'Dalton transactions (Cambridge, England : 2003)'
_journal_page_first 901
_journal_page_last 910
_journal_paper_doi 10.1039/c9dt04560k
_journal_volume 49
_journal_year 2020
_chemical_formula_moiety 'C21 H27 B N O4 P'
_chemical_formula_sum 'C21 H27 B N O4 P'
_chemical_formula_weight 399.21
_space_group_crystal_system triclinic
_space_group_IT_number 2
_space_group_name_Hall '-P 1'
_space_group_name_H-M_alt 'P -1'
_atom_sites_solution_hydrogens geom
_audit_creation_method SHELXL-2014/7
_audit_update_record
;
2019-11-02 deposited with the CCDC.	2019-12-20 downloaded from the CCDC.
;
_cell_angle_alpha 69.501(17)
_cell_angle_beta 87.98(3)
_cell_angle_gamma 70.60(4)
_cell_formula_units_Z 4
_cell_length_a 12.434(10)
_cell_length_b 12.992(10)
_cell_length_c 14.929(12)
_cell_measurement_reflns_used 3738
_cell_measurement_temperature 150(2)
_cell_measurement_theta_max 22.90
_cell_measurement_theta_min 2.67
_cell_volume 2122(3)
_computing_cell_refinement 'Bruker SAINT'
_computing_data_collection 'Bruker APEX2'
_computing_data_reduction 'Bruker SAINT'
_computing_molecular_graphics 'Bruker SHELXTL'
_computing_publication_material 'Bruker SHELXTL'
_computing_structure_refinement 'SHELXL-2014/7 (Sheldrick, 2014)'
_computing_structure_solution 'SHELXS-97 (Sheldrick 2008)'
_diffrn_ambient_temperature 150(2)
_diffrn_measured_fraction_theta_full 0.999
_diffrn_measured_fraction_theta_max 0.987
_diffrn_measurement_device_type 'Bruker APEX-II CCD'
_diffrn_measurement_method '\f and \w scans'
_diffrn_radiation_type MoK\a
_diffrn_radiation_wavelength 0.71073
_diffrn_reflns_av_R_equivalents 0.0736
_diffrn_reflns_av_unetI/netI 0.0928
_diffrn_reflns_Laue_measured_fraction_full 0.999
_diffrn_reflns_Laue_measured_fraction_max 0.987
_diffrn_reflns_limit_h_max 15
_diffrn_reflns_limit_h_min -15
_diffrn_reflns_limit_k_max 15
_diffrn_reflns_limit_k_min -16
_diffrn_reflns_limit_l_max 18
_diffrn_reflns_limit_l_min -18
_diffrn_reflns_number 31899
_diffrn_reflns_point_group_measured_fraction_full 0.999
_diffrn_reflns_point_group_measured_fraction_max 0.987
_diffrn_reflns_theta_full 25.242
_diffrn_reflns_theta_max 26.198
_diffrn_reflns_theta_min 1.462
_exptl_absorpt_coefficient_mu 0.155
_exptl_absorpt_correction_type multi-scan
_exptl_crystal_colour colourless
_exptl_crystal_density_diffrn 1.250
_exptl_crystal_description SHARD
_exptl_crystal_F_000 848
_exptl_crystal_size_max 0.080
_exptl_crystal_size_mid 0.060
_exptl_crystal_size_min 0.050
_exptl_transmission_factor_max 0.7454
_exptl_transmission_factor_min 0.7001
_refine_diff_density_max 0.305
_refine_diff_density_min -0.336
_refine_diff_density_rms 0.056
_refine_ls_extinction_method none
_refine_ls_goodness_of_fit_ref 0.994
_refine_ls_hydrogen_treatment constr
_refine_ls_matrix_type full
_refine_ls_number_parameters 517
_refine_ls_number_reflns 8423
_refine_ls_number_restraints 0
_refine_ls_restrained_S_all 0.994
_refine_ls_R_factor_all 0.1093
_refine_ls_R_factor_gt 0.0514
_refine_ls_shift/su_max 0.000
_refine_ls_shift/su_mean 0.000
_refine_ls_structure_factor_coef Fsqd
_refine_ls_weighting_details 'w=1/[\s^2^(Fo^2^)+(0.0495P)^2^] where P=(Fo^2^+2Fc^2^)/3'
_refine_ls_weighting_scheme calc
_refine_ls_wR_factor_gt 0.0962
_refine_ls_wR_factor_ref 0.1155
_reflns_Friedel_coverage 0.000
_reflns_number_gt 5058
_reflns_number_total 8423
_reflns_threshold_expression 'I > 2\s(I)'
_cod_data_source_file c9dt04560k2.cif
_cod_data_source_block FINAL_a_CCDC6
_cod_depositor_comments 'Adding full bibliography for 7703107--7703116.cif.'
_cod_database_code 7703112
_shelx_shelxl_version_number 2014/7
_shelx_space_group_comment
;
The symmetry employed for this shelxl refinement is uniquely defined
by the following loop, which should always be used as a source of
symmetry information in preference to the above space-group names.
They are only intended as comments.
;
_shelx_estimated_absorpt_t_min 0.988
_shelx_estimated_absorpt_t_max 0.992

loop_
_space_group_symop_operation_xyz
'x, y, z'
'-x, -y, -z'

loop_
_atom_site_label
_atom_site_type_symbol
_atom_site_fract_x
_atom_site_fract_y
_atom_site_fract_z
_atom_site_U_iso_or_equiv
_atom_site_adp_type
_atom_site_occupancy
_atom_site_site_symmetry_order
_atom_site_calc_flag
_atom_site_refinement_flags_posn
_atom_site_refinement_flags_adp
P2 P 0.82277(5) 0.35540(6) 0.15901(5) 0.02020(16) Uani 1 1 d . .
P1 P 0.31863(5) 0.36539(6) 0.42472(5) 0.02294(17) Uani 1 1 d . .
O4 O 0.19708(13) 0.64224(14) 0.22434(11) 0.0242(4) Uani 1 1 d . .
O7 O 0.70220(13) 0.62506(14) 0.20340(11) 0.0229(4) Uani 1 1 d . .
O6 O 0.80589(13) 0.48755(13) 0.12722(11) 0.0231(4) Uani 1 1 d . .
O5 O 0.82311(13) 0.42529(14) 0.29920(11) 0.0236(4) Uani 1 1 d . .
O2 O 0.31421(13) 0.44237(14) 0.24189(11) 0.0245(4) Uani 1 1 d . .
O8 O 0.90113(13) 0.57461(14) 0.20643(11) 0.0243(4) Uani 1 1 d . .
O3 O 0.39613(13) 0.58491(14) 0.24852(12) 0.0253(4) Uani 1 1 d . .
O1 O 0.29398(14) 0.49912(14) 0.38010(11) 0.0252(4) Uani 1 1 d . .
N2 N 0.85359(16) 0.22249(17) 0.34816(14) 0.0228(5) Uani 1 1 d . .
N1 N 0.35593(17) 0.23700(18) 0.31105(14) 0.0254(5) Uani 1 1 d . .
C37 C 0.7340(2) 0.7174(2) 0.20130(17) 0.0202(6) Uani 1 1 d . .
C42 C 0.8522(2) 0.6867(2) 0.20427(16) 0.0206(6) Uani 1 1 d . .
C21 C 0.2343(2) 0.7292(2) 0.16622(17) 0.0220(6) Uani 1 1 d . .
C16 C 0.3527(2) 0.6938(2) 0.17911(17) 0.0213(6) Uani 1 1 d . .
C38 C 0.6649(2) 0.8248(2) 0.19976(17) 0.0258(6) Uani 1 1 d . .
H38A H 0.5839 0.8459 0.1970 0.031 Uiso 1 1 calc R U
C1 C 0.33550(19) 0.3390(2) 0.31303(17) 0.0231(6) Uani 1 1 d . .
C23 C 0.8550(2) 0.1935(2) 0.44884(17) 0.0244(6) Uani 1 1 d . .
C22 C 0.83834(19) 0.3240(2) 0.28719(17) 0.0211(6) Uani 1 1 d . .
C2 C 0.3567(2) 0.2119(2) 0.22576(18) 0.0245(6) Uani 1 1 d . .
C29 C 0.9547(2) 0.2842(2) 0.11540(18) 0.0254(6) Uani 1 1 d . .
C41 C 0.9064(2) 0.7622(2) 0.20740(18) 0.0280(6) Uani 1 1 d . .
H41A H 0.9874 0.7409 0.2097 0.034 Uiso 1 1 calc R U
C17 C 0.4117(2) 0.7617(2) 0.12396(18) 0.0268(6) Uani 1 1 d . .
H17A H 0.4929 0.7371 0.1324 0.032 Uiso 1 1 calc R U
C33 C 0.68903(19) 0.3385(2) 0.13044(17) 0.0220(6) Uani 1 1 d . .
C20 C 0.1699(2) 0.8358(2) 0.10023(18) 0.0273(6) Uani 1 1 d . .
H20A H 0.0886 0.8609 0.0933 0.033 Uiso 1 1 calc R U
C24 C 0.8512(2) 0.2674(2) 0.49878(18) 0.0295(6) Uani 1 1 d . .
H24A H 0.8506 0.3446 0.4649 0.035 Uiso 1 1 calc R U
C4 C 0.3475(2) 0.2533(2) 0.05598(19) 0.0328(7) Uani 1 1 d . .
H4A H 0.3431 0.3065 -0.0077 0.039 Uiso 1 1 calc R U
C18 C 0.3479(2) 0.8681(2) 0.05503(19) 0.0310(7) Uani 1 1 d . .
H18A H 0.3863 0.9165 0.0145 0.037 Uiso 1 1 calc R U
C19 C 0.2297(2) 0.9050(2) 0.04420(18) 0.0314(7) Uani 1 1 d . .
H19A H 0.1885 0.9791 -0.0025 0.038 Uiso 1 1 calc R U
C3 C 0.3503(2) 0.2893(2) 0.13229(18) 0.0286(6) Uani 1 1 d . .
H3A H 0.3478 0.3668 0.1210 0.034 Uiso 1 1 calc R U
C39 C 0.7197(2) 0.9024(2) 0.20252(19) 0.0324(7) Uani 1 1 d . .
H39A H 0.6748 0.9781 0.2012 0.039 Uiso 1 1 calc R U
C40 C 0.8368(2) 0.8714(2) 0.20708(19) 0.0342(7) Uani 1 1 d . .
H40A H 0.8711 0.9256 0.2101 0.041 Uiso 1 1 calc R U
C31 C 0.9741(2) 0.1545(2) 0.1379(2) 0.0369(7) Uani 1 1 d . .
H31A H 1.0515 0.1160 0.1239 0.055 Uiso 1 1 calc R U
H31B H 0.9179 0.1472 0.0982 0.055 Uiso 1 1 calc R U
H31C H 0.9652 0.1174 0.2059 0.055 Uiso 1 1 calc R U
C34 C 0.6915(2) 0.2120(2) 0.1792(2) 0.0378(7) Uani 1 1 d . .
H34A H 0.6157 0.2084 0.1685 0.057 Uiso 1 1 calc R U
H34B H 0.7120 0.1858 0.2483 0.057 Uiso 1 1 calc R U
H34C H 0.7482 0.1612 0.1518 0.057 Uiso 1 1 calc R U
C5 C 0.3509(2) 0.1415(2) 0.0705(2) 0.0369(7) Uani 1 1 d . .
H5A H 0.3487 0.1178 0.0174 0.044 Uiso 1 1 calc R U
C35 C 0.6638(2) 0.3785(2) 0.02149(18) 0.0344(7) Uani 1 1 d . .
H35A H 0.5879 0.3773 0.0072 0.052 Uiso 1 1 calc R U
H35B H 0.7219 0.3255 -0.0033 0.052 Uiso 1 1 calc R U
H35C H 0.6654 0.4580 -0.0091 0.052 Uiso 1 1 calc R U
C12 C 0.1888(2) 0.3384(2) 0.47009(18) 0.0280(6) Uani 1 1 d . .
C7 C 0.3610(2) 0.0998(2) 0.2396(2) 0.0370(7) Uani 1 1 d . .
H7A H 0.3663 0.0457 0.3030 0.044 Uiso 1 1 calc R U
C8 C 0.4510(2) 0.2998(2) 0.50399(18) 0.0313(7) Uani 1 1 d . .
C25 C 0.8484(2) 0.2285(3) 0.59741(19) 0.0362(7) Uani 1 1 d . .
H25A H 0.8461 0.2792 0.6309 0.043 Uiso 1 1 calc R U
C32 C 0.9513(2) 0.3496(2) 0.00714(19) 0.0372(7) Uani 1 1 d . .
H32A H 1.0262 0.3188 -0.0151 0.056 Uiso 1 1 calc R U
H32B H 0.9331 0.4331 -0.0055 0.056 Uiso 1 1 calc R U
H32C H 0.8926 0.3387 -0.0271 0.056 Uiso 1 1 calc R U
C28 C 0.8576(2) 0.0806(2) 0.5005(2) 0.0405(7) Uani 1 1 d . .
H28A H 0.8618 0.0286 0.4678 0.049 Uiso 1 1 calc R U
C30 C 1.0511(2) 0.2967(2) 0.1689(2) 0.0369(7) Uani 1 1 d . .
H30A H 1.1241 0.2675 0.1436 0.055 Uiso 1 1 calc R U
H30B H 1.0560 0.2514 0.2376 0.055 Uiso 1 1 calc R U
H30C H 1.0341 0.3793 0.1595 0.055 Uiso 1 1 calc R U
C6 C 0.3575(3) 0.0648(2) 0.1626(2) 0.0451(8) Uani 1 1 d . .
H6A H 0.3597 -0.0124 0.1735 0.054 Uiso 1 1 calc R U
C36 C 0.5965(2) 0.4194(2) 0.16908(19) 0.0322(7) Uani 1 1 d . .
H36A H 0.5223 0.4120 0.1588 0.048 Uiso 1 1 calc R U
H36B H 0.5924 0.5004 0.1353 0.048 Uiso 1 1 calc R U
H36C H 0.6153 0.3975 0.2379 0.048 Uiso 1 1 calc R U
C26 C 0.8491(3) 0.1170(3) 0.6474(2) 0.0482(8) Uani 1 1 d . .
H26A H 0.8461 0.0910 0.7151 0.058 Uiso 1 1 calc R U
C13 C 0.1541(2) 0.3870(3) 0.55047(19) 0.0418(8) Uani 1 1 d . .
H13A H 0.0781 0.3842 0.5678 0.063 Uiso 1 1 calc R U
H13B H 0.1521 0.4681 0.5284 0.063 Uiso 1 1 calc R U
H13C H 0.2099 0.3398 0.6067 0.063 Uiso 1 1 calc R U
C14 C 0.0968(2) 0.4073(3) 0.38414(19) 0.0385(7) Uani 1 1 d . .
H14A H 0.0231 0.3998 0.4045 0.058 Uiso 1 1 calc R U
H14B H 0.1189 0.3759 0.3327 0.058 Uiso 1 1 calc R U
H14C H 0.0899 0.4899 0.3605 0.058 Uiso 1 1 calc R U
C10 C 0.4414(2) 0.3625(3) 0.5753(2) 0.0493(9) Uani 1 1 d . .
H10A H 0.5152 0.3334 0.6132 0.074 Uiso 1 1 calc R U
H10B H 0.3826 0.3474 0.6184 0.074 Uiso 1 1 calc R U
H10C H 0.4204 0.4468 0.5401 0.074 Uiso 1 1 calc R U
C27 C 0.8541(3) 0.0432(3) 0.5985(2) 0.0524(9) Uani 1 1 d . .
H27A H 0.8552 -0.0341 0.6329 0.063 Uiso 1 1 calc R U
C9 C 0.5447(2) 0.3219(3) 0.4380(2) 0.0422(8) Uani 1 1 d . .
H9A H 0.6170 0.2965 0.4770 0.063 Uiso 1 1 calc R U
H9B H 0.5226 0.4055 0.3998 0.063 Uiso 1 1 calc R U
H9C H 0.5544 0.2778 0.3950 0.063 Uiso 1 1 calc R U
C15 C 0.2031(3) 0.2086(3) 0.5050(2) 0.0531(9) Uani 1 1 d . .
H15A H 0.1282 0.1994 0.5164 0.080 Uiso 1 1 calc R U
H15B H 0.2537 0.1667 0.5648 0.080 Uiso 1 1 calc R U
H15C H 0.2368 0.1763 0.4560 0.080 Uiso 1 1 calc R U
C11 C 0.4800(3) 0.1685(3) 0.5557(2) 0.0602(10) Uani 1 1 d . .
H11A H 0.5575 0.1347 0.5884 0.090 Uiso 1 1 calc R U
H11B H 0.4764 0.1321 0.5089 0.090 Uiso 1 1 calc R U
H11C H 0.4250 0.1542 0.6030 0.090 Uiso 1 1 calc R U
B1 B 0.3000(2) 0.5453(3) 0.2730(2) 0.0241(7) Uani 1 1 d . .
B2 B 0.8078(2) 0.5301(3) 0.2087(2) 0.0230(7) Uani 1 1 d . .

loop_
_atom_site_aniso_label
_atom_site_aniso_U_11
_atom_site_aniso_U_22
_atom_site_aniso_U_33
_atom_site_aniso_U_23
_atom_site_aniso_U_13
_atom_site_aniso_U_12
P2 0.0236(3) 0.0202(4) 0.0153(4) -0.0050(3) 0.0001(3) -0.0070(3)
P1 0.0243(4) 0.0256(4) 0.0157(4) -0.0051(3) 0.0013(3) -0.0068(3)
O4 0.0229(9) 0.0240(10) 0.0205(10) -0.0030(8) 0.0028(7) -0.0069(8)
O7 0.0232(9) 0.0211(10) 0.0272(10) -0.0105(8) 0.0015(8) -0.0089(8)
O6 0.0328(10) 0.0191(10) 0.0175(9) -0.0064(8) 0.0009(8) -0.0090(8)
O5 0.0327(10) 0.0221(10) 0.0173(9) -0.0070(8) 0.0002(8) -0.0106(8)
O2 0.0309(10) 0.0219(10) 0.0166(10) -0.0032(8) 0.0028(8) -0.0078(8)
O8 0.0225(9) 0.0221(10) 0.0280(10) -0.0084(8) 0.0011(8) -0.0079(8)
O3 0.0236(9) 0.0257(11) 0.0239(10) -0.0057(8) 0.0005(8) -0.0082(8)
O1 0.0358(10) 0.0228(10) 0.0148(9) -0.0047(8) 0.0034(8) -0.0098(8)
N2 0.0254(11) 0.0222(13) 0.0164(12) -0.0028(10) 0.0014(9) -0.0070(10)
N1 0.0298(12) 0.0243(13) 0.0188(12) -0.0071(10) 0.0033(9) -0.0059(10)
C37 0.0266(14) 0.0174(14) 0.0166(14) -0.0043(11) 0.0007(11) -0.0092(12)
C42 0.0283(14) 0.0202(15) 0.0126(13) -0.0042(11) 0.0036(11) -0.0096(12)
C21 0.0280(14) 0.0238(15) 0.0166(14) -0.0092(12) 0.0039(11) -0.0099(12)
C16 0.0295(14) 0.0235(15) 0.0139(13) -0.0091(12) -0.0002(11) -0.0099(12)
C38 0.0286(14) 0.0265(16) 0.0206(15) -0.0075(12) 0.0024(11) -0.0081(13)
C1 0.0190(13) 0.0286(17) 0.0197(15) -0.0070(13) 0.0019(11) -0.0074(12)
C23 0.0208(13) 0.0276(16) 0.0169(14) -0.0019(12) -0.0012(11) -0.0045(12)
C22 0.0188(13) 0.0233(15) 0.0213(14) -0.0080(12) 0.0022(11) -0.0075(11)
C2 0.0236(14) 0.0264(16) 0.0209(15) -0.0075(12) 0.0012(11) -0.0059(12)
C29 0.0264(14) 0.0278(16) 0.0220(15) -0.0106(12) 0.0051(11) -0.0075(12)
C41 0.0296(15) 0.0321(17) 0.0250(15) -0.0071(13) 0.0044(12) -0.0174(14)
C17 0.0280(14) 0.0320(17) 0.0283(16) -0.0166(14) 0.0052(12) -0.0142(13)
C33 0.0218(13) 0.0250(15) 0.0188(14) -0.0087(12) 0.0009(11) -0.0064(12)
C20 0.0279(14) 0.0276(16) 0.0240(15) -0.0106(13) 0.0022(12) -0.0051(13)
C24 0.0331(15) 0.0340(17) 0.0220(15) -0.0086(13) 0.0033(12) -0.0141(13)
C4 0.0413(17) 0.0353(18) 0.0213(15) -0.0087(13) 0.0057(13) -0.0142(14)
C18 0.0424(17) 0.0261(16) 0.0294(16) -0.0089(13) 0.0056(13) -0.0190(14)
C19 0.0448(17) 0.0234(16) 0.0221(15) -0.0060(12) 0.0004(13) -0.0086(14)
C3 0.0353(15) 0.0278(16) 0.0247(16) -0.0083(13) 0.0044(12) -0.0145(13)
C39 0.0468(18) 0.0208(16) 0.0295(16) -0.0086(13) 0.0051(13) -0.0119(14)
C40 0.0442(18) 0.0312(17) 0.0346(17) -0.0111(14) 0.0061(14) -0.0232(15)
C31 0.0331(16) 0.0368(18) 0.0382(18) -0.0185(15) 0.0059(13) -0.0037(14)
C34 0.0348(16) 0.0334(18) 0.0469(19) -0.0096(15) -0.0023(14) -0.0183(14)
C5 0.0510(19) 0.0333(18) 0.0269(17) -0.0167(14) 0.0001(14) -0.0083(15)
C35 0.0342(16) 0.0439(19) 0.0259(16) -0.0155(14) -0.0051(13) -0.0104(14)
C12 0.0298(15) 0.0328(17) 0.0208(15) -0.0076(13) 0.0053(12) -0.0123(13)
C7 0.0570(19) 0.0236(17) 0.0224(16) -0.0050(13) 0.0010(14) -0.0070(14)
C8 0.0290(15) 0.0384(18) 0.0198(15) -0.0030(13) -0.0023(12) -0.0105(13)
C25 0.0425(17) 0.0390(19) 0.0210(16) -0.0109(14) 0.0000(13) -0.0059(14)
C32 0.0398(17) 0.0461(19) 0.0284(17) -0.0154(14) 0.0136(13) -0.0170(15)
C28 0.061(2) 0.0268(17) 0.0269(17) -0.0057(14) 0.0045(15) -0.0110(15)
C30 0.0258(15) 0.051(2) 0.0372(18) -0.0183(15) 0.0032(13) -0.0144(14)
C6 0.072(2) 0.0238(17) 0.0341(19) -0.0122(15) 0.0029(16) -0.0074(16)
C36 0.0270(14) 0.0403(18) 0.0327(17) -0.0188(14) 0.0036(12) -0.0097(13)
C26 0.064(2) 0.044(2) 0.0170(16) -0.0022(15) 0.0064(15) -0.0040(17)
C13 0.0343(16) 0.067(2) 0.0233(16) -0.0188(16) 0.0087(13) -0.0145(16)
C14 0.0258(15) 0.065(2) 0.0288(17) -0.0194(15) 0.0035(13) -0.0177(15)
C10 0.0447(18) 0.082(3) 0.0297(18) -0.0214(17) 0.0011(14) -0.0310(18)
C27 0.085(3) 0.0315(19) 0.0256(18) 0.0012(15) 0.0094(17) -0.0139(18)
C9 0.0235(15) 0.059(2) 0.0370(19) -0.0149(16) -0.0020(13) -0.0075(15)
C15 0.0487(19) 0.044(2) 0.068(2) -0.0140(18) 0.0234(17) -0.0259(17)
C11 0.048(2) 0.046(2) 0.056(2) 0.0103(18) -0.0196(17) -0.0063(17)
B1 0.0277(16) 0.0248(18) 0.0168(16) -0.0053(14) -0.0001(13) -0.0073(14)
B2 0.0237(16) 0.0249(17) 0.0222(17) -0.0090(14) 0.0016(13) -0.0098(14)

loop_
_atom_type_symbol
_atom_type_description
_atom_type_scat_dispersion_real
_atom_type_scat_dispersion_imag
_atom_type_scat_source
C C 0.0033 0.0016 'International Tables Vol C Tables 4.2.6.8 and 6.1.1.4'
H H 0.0000 0.0000 'International Tables Vol C Tables 4.2.6.8 and 6.1.1.4'
B B 0.0013 0.0007 'International Tables Vol C Tables 4.2.6.8 and 6.1.1.4'
N N 0.0061 0.0033 'International Tables Vol C Tables 4.2.6.8 and 6.1.1.4'
O O 0.0106 0.0060 'International Tables Vol C Tables 4.2.6.8 and 6.1.1.4'
P P 0.1023 0.0942 'International Tables Vol C Tables 4.2.6.8 and 6.1.1.4'

loop_
_geom_angle_atom_site_label_1
_geom_angle_atom_site_label_2
_geom_angle_atom_site_label_3
_geom_angle
O6 P2 C22 96.32(10)
O6 P2 C29 108.22(11)
C22 P2 C29 112.32(12)
O6 P2 C33 109.44(11)
C22 P2 C33 108.20(11)
C29 P2 C33 119.78(12)
O1 P1 C1 96.45(11)
O1 P1 C12 109.36(12)
C1 P1 C12 107.03(11)
O1 P1 C8 107.88(11)
C1 P1 C8 113.47(13)
C12 P1 C8 120.05(13)
C21 O4 B1 105.51(19)
C37 O7 B2 106.15(18)
B2 O6 P2 114.55(15)
C22 O5 B2 116.08(19)
C1 O2 B1 115.6(2)
C42 O8 B2 106.24(19)
C16 O3 B1 105.46(19)
B1 O1 P1 114.47(15)
C22 N2 C23 125.2(2)
C1 N1 C2 124.4(2)
O7 C37 C38 127.9(2)
O7 C37 C42 110.2(2)
C38 C37 C42 121.9(2)
O8 C42 C41 127.8(2)
O8 C42 C37 110.39(19)
C41 C42 C37 121.7(2)
O4 C21 C20 128.0(2)
O4 C21 C16 110.0(2)
C20 C21 C16 122.0(2)
C17 C16 O3 127.9(2)
C17 C16 C21 121.4(2)
O3 C16 C21 110.6(2)
C37 C38 C39 116.6(2)
C37 C38 H38A 121.7
C39 C38 H38A 121.7
N1 C1 O2 130.9(2)
N1 C1 P1 121.32(19)
O2 C1 P1 107.56(18)
C28 C23 C24 118.6(2)
C28 C23 N2 114.9(2)
C24 C23 N2 126.5(2)
N2 C22 O5 130.8(2)
N2 C22 P2 121.79(19)
O5 C22 P2 107.31(17)
C7 C2 C3 118.6(2)
C7 C2 N1 114.9(2)
C3 C2 N1 126.5(2)
C31 C29 C30 109.9(2)
C31 C29 C32 111.3(2)
C30 C29 C32 109.5(2)
C31 C29 P2 111.75(17)
C30 C29 P2 105.22(18)
C32 C29 P2 109.05(18)
C42 C41 C40 116.7(2)
C42 C41 H41A 121.6
C40 C41 H41A 121.6
C16 C17 C18 117.2(2)
C16 C17 H17A 121.4
C18 C17 H17A 121.4
C35 C33 C36 109.3(2)
C35 C33 C34 110.1(2)
C36 C33 C34 109.8(2)
C35 C33 P2 110.57(16)
C36 C33 P2 104.99(17)
C34 C33 P2 111.94(17)
C21 C20 C19 116.7(2)
C21 C20 H20A 121.7
C19 C20 H20A 121.7
C25 C24 C23 120.2(2)
C25 C24 H24A 119.9
C23 C24 H24A 119.9
C3 C4 C5 121.1(3)
C3 C4 H4A 119.4
C5 C4 H4A 119.4
C19 C18 C17 121.4(2)
C19 C18 H18A 119.3
C17 C18 H18A 119.3
C18 C19 C20 121.4(2)
C18 C19 H19A 119.3
C20 C19 H19A 119.3
C4 C3 C2 119.8(2)
C4 C3 H3A 120.1
C2 C3 H3A 120.1
C40 C39 C38 121.6(3)
C40 C39 H39A 119.2
C38 C39 H39A 119.2
C39 C40 C41 121.5(2)
C39 C40 H40A 119.3
C41 C40 H40A 119.3
C29 C31 H31A 109.5
C29 C31 H31B 109.5
H31A C31 H31B 109.5
C29 C31 H31C 109.5
H31A C31 H31C 109.5
H31B C31 H31C 109.5
C33 C34 H34A 109.5
C33 C34 H34B 109.5
H34A C34 H34B 109.5
C33 C34 H34C 109.5
H34A C34 H34C 109.5
H34B C34 H34C 109.5
C6 C5 C4 119.2(3)
C6 C5 H5A 120.4
C4 C5 H5A 120.4
C33 C35 H35A 109.5
C33 C35 H35B 109.5
H35A C35 H35B 109.5
C33 C35 H35C 109.5
H35A C35 H35C 109.5
H35B C35 H35C 109.5
C13 C12 C15 110.8(2)
C13 C12 C14 109.5(2)
C15 C12 C14 109.7(2)
C13 C12 P1 109.36(17)
C15 C12 P1 112.15(19)
C14 C12 P1 105.14(18)
C6 C7 C2 121.1(3)
C6 C7 H7A 119.4
C2 C7 H7A 119.4
C11 C8 C9 109.2(2)
C11 C8 C10 111.4(3)
C9 C8 C10 109.3(2)
C11 C8 P1 112.17(19)
C9 C8 P1 105.27(19)
C10 C8 P1 109.3(2)
C24 C25 C26 120.6(3)
C24 C25 H25A 119.7
C26 C25 H25A 119.7
C29 C32 H32A 109.5
C29 C32 H32B 109.5
H32A C32 H32B 109.5
C29 C32 H32C 109.5
H32A C32 H32C 109.5
H32B C32 H32C 109.5
C27 C28 C23 120.6(3)
C27 C28 H28A 119.7
C23 C28 H28A 119.7
C29 C30 H30A 109.5
C29 C30 H30B 109.5
H30A C30 H30B 109.5
C29 C30 H30C 109.5
H30A C30 H30C 109.5
H30B C30 H30C 109.5
C7 C6 C5 120.1(3)
C7 C6 H6A 119.9
C5 C6 H6A 119.9
C33 C36 H36A 109.5
C33 C36 H36B 109.5
H36A C36 H36B 109.5
C33 C36 H36C 109.5
H36A C36 H36C 109.5
H36B C36 H36C 109.5
C25 C26 C27 119.4(3)
C25 C26 H26A 120.3
C27 C26 H26A 120.3
C12 C13 H13A 109.5
C12 C13 H13B 109.5
H13A C13 H13B 109.5
C12 C13 H13C 109.5
H13A C13 H13C 109.5
H13B C13 H13C 109.5
C12 C14 H14A 109.5
C12 C14 H14B 109.5
H14A C14 H14B 109.5
C12 C14 H14C 109.5
H14A C14 H14C 109.5
H14B C14 H14C 109.5
C8 C10 H10A 109.5
C8 C10 H10B 109.5
H10A C10 H10B 109.5
C8 C10 H10C 109.5
H10A C10 H10C 109.5
H10B C10 H10C 109.5
C28 C27 C26 120.6(3)
C28 C27 H27A 119.7
C26 C27 H27A 119.7
C8 C9 H9A 109.5
C8 C9 H9B 109.5
H9A C9 H9B 109.5
C8 C9 H9C 109.5
H9A C9 H9C 109.5
H9B C9 H9C 109.5
C12 C15 H15A 109.5
C12 C15 H15B 109.5
H15A C15 H15B 109.5
C12 C15 H15C 109.5
H15A C15 H15C 109.5
H15B C15 H15C 109.5
C8 C11 H11A 109.5
C8 C11 H11B 109.5
H11A C11 H11B 109.5
C8 C11 H11C 109.5
H11A C11 H11C 109.5
H11B C11 H11C 109.5
O3 B1 O4 107.9(2)
O3 B1 O2 109.9(2)
O4 B1 O2 110.7(2)
O3 B1 O1 111.6(2)
O4 B1 O1 111.7(2)
O2 B1 O1 105.1(2)
O8 B2 O7 107.0(2)
O8 B2 O5 110.2(2)
O7 B2 O5 111.6(2)
O8 B2 O6 111.8(2)
O7 B2 O6 110.8(2)
O5 B2 O6 105.6(2)

loop_
_geom_bond_atom_site_label_1
_geom_bond_atom_site_label_2
_geom_bond_distance
P2 O6 1.554(2)
P2 C22 1.814(3)
P2 C29 1.819(3)
P2 C33 1.831(3)
P1 O1 1.551(2)
P1 C1 1.808(3)
P1 C12 1.822(3)
P1 C8 1.826(3)
O4 C21 1.369(3)
O4 B1 1.451(3)
O7 C37 1.373(3)
O7 B2 1.454(3)
O6 B2 1.507(3)
O5 C22 1.341(3)
O5 B2 1.508(3)
O2 C1 1.337(3)
O2 B1 1.518(3)
O8 C42 1.368(3)
O8 B2 1.453(3)
O3 C16 1.368(3)
O3 B1 1.440(3)
O1 B1 1.508(3)
N2 C22 1.268(3)
N2 C23 1.415(3)
N1 C1 1.274(3)
N1 C2 1.419(3)
C37 C38 1.367(3)
C37 C42 1.387(3)
C42 C41 1.376(3)
C21 C20 1.376(3)
C21 C16 1.387(3)
C16 C17 1.369(3)
C38 C39 1.403(3)
C38 H38A 0.9500
C23 C28 1.388(4)
C23 C24 1.396(4)
C2 C7 1.382(4)
C2 C3 1.391(3)
C29 C31 1.533(4)
C29 C30 1.546(3)
C29 C32 1.535(4)
C41 C40 1.394(4)
C41 H41A 0.9500
C17 C18 1.390(4)
C17 H17A 0.9500
C33 C35 1.533(3)
C33 C36 1.528(3)
C33 C34 1.537(4)
C20 C19 1.391(3)
C20 H20A 0.9500
C24 C25 1.383(4)
C24 H24A 0.9500
C4 C3 1.380(4)
C4 C5 1.377(4)
C4 H4A 0.9500
C18 C19 1.382(4)
C18 H18A 0.9500
C19 H19A 0.9500
C3 H3A 0.9500
C39 C40 1.373(4)
C39 H39A 0.9500
C40 H40A 0.9500
C31 H31A 0.9800
C31 H31B 0.9800
C31 H31C 0.9800
C34 H34A 0.9800
C34 H34B 0.9800
C34 H34C 0.9800
C5 C6 1.372(4)
C5 H5A 0.9500
C35 H35A 0.9800
C35 H35B 0.9800
C35 H35C 0.9800
C12 C13 1.529(4)
C12 C15 1.530(4)
C12 C14 1.541(4)
C7 C6 1.382(4)
C7 H7A 0.9500
C8 C11 1.525(4)
C8 C9 1.535(4)
C8 C10 1.532(4)
C25 C26 1.375(4)
C25 H25A 0.9500
C32 H32A 0.9800
C32 H32B 0.9800
C32 H32C 0.9800
C28 C27 1.375(4)
C28 H28A 0.9500
C30 H30A 0.9800
C30 H30B 0.9800
C30 H30C 0.9800
C6 H6A 0.9500
C36 H36A 0.9800
C36 H36B 0.9800
C36 H36C 0.9800
C26 C27 1.380(4)
C26 H26A 0.9500
C13 H13A 0.9800
C13 H13B 0.9800
C13 H13C 0.9800
C14 H14A 0.9800
C14 H14B 0.9800
C14 H14C 0.9800
C10 H10A 0.9800
C10 H10B 0.9800
C10 H10C 0.9800
C27 H27A 0.9500
C9 H9A 0.9800
C9 H9B 0.9800
C9 H9C 0.9800
C15 H15A 0.9800
C15 H15B 0.9800
C15 H15C 0.9800
C11 H11A 0.9800
C11 H11B 0.9800
C11 H11C 0.9800
